data_7244745
loop_
_publ_author_name
'Zi\'o\/lkowska, Aleksandra'
'Szynkiewicz, Natalia'
'Ponikiewski, \/Lukasz'

_publ_section_title
;
 Activation of the C&#xE001;P bond in phosphanylphosphaalkenes
 (C&#xE001;P--P bond system) in the reaction with nucleophilic reagents:
 MeLi, nBuLi and tBuLi
;
_journal_issue 18
_journal_name_full 'RSC Advances'
_journal_page_first 10989
_journal_page_last 10996
_journal_paper_doi 10.1039/D1RA09215D
_journal_volume 12
_journal_year 2022
_chemical_formula_moiety 'C72 H88 Li1 P6, C12 H30 Li1 O6'
_chemical_formula_sum 'C84 H118 Li2 O6 P6'
_chemical_formula_weight 1423.48
_chemical_properties_physical Air-sensitive,Moisture-sensitive,Oxygen-sensitive
_space_group_IT_number 2
_space_group_name_Hall '-P 1'
_space_group_name_H-M_alt 'P -1'
_symmetry_cell_setting triclinic
_symmetry_Int_Tables_number 2
_symmetry_space_group_name_Hall '-P 1'
_symmetry_space_group_name_H-M 'P -1'
_atom_sites_solution_hydrogens geom
_audit_conform_dict_location ftp://ftp.iucr.org/pub/cif_core.dic
_audit_conform_dict_name cif_core.dic
_audit_conform_dict_version 2.4.3
_audit_creation_date 2021-07-01T15:04:08-00:00
_audit_creation_method 'WinGX routine CIF_UPDATE'
_audit_update_record
;
2021-10-06 deposited with the CCDC.	2022-03-31 downloaded from the CCDC.
;
_cell_angle_alpha 115.094(3)
_cell_angle_beta 100.381(3)
_cell_angle_gamma 98.093(3)
_cell_formula_units_Z 2
_cell_length_a 12.1986(5)
_cell_length_b 19.2100(8)
_cell_length_c 20.5903(9)
_cell_measurement_reflns_used 20560
_cell_measurement_temperature 120(2)
_cell_measurement_theta_max 29.52
_cell_measurement_theta_min 2.23
_cell_measurement_wavelength 0.71073
_cell_volume 4168.4(3)
_computing_cell_refinement
;
X-Area Recipe 1.34.0.0 (STOE, 2019)
;
_computing_data_collection
;
X-Area WinXpose 2.0.22.0 (STOE, 2016)
;
_computing_data_reduction
;
X-Area Integrate 1.77.0.0 (STOE, 2019)
X-Area X-Red32 1.65.0.0 (STOE, 2018) 
;
_computing_molecular_graphics 'Ortep for Windows (Farrugia, 2012)'
_computing_publication_material 'WinGX publication routines (Farrugia, 2012)'
_computing_structure_refinement 'SHELXL-2018/1 (Sheldrick, 2018)'
_computing_structure_solution 'SHELXT 2014/5 (Sheldrick, 2014)'
_diffrn_ambient_temperature 120(2)
_diffrn_detector 'image plate (34 cm diameter)'
_diffrn_detector_area_resol_mean 6.67
_diffrn_detector_type 'STOE Imaging Plate'
_diffrn_measured_fraction_theta_full 0.985
_diffrn_measured_fraction_theta_max 0.988
_diffrn_measurement_details ' 210 frames, detector distance = 100 mm'
_diffrn_measurement_device '2-circle diffractometer'
_diffrn_measurement_device_type 'STOE IPDS 2T'
_diffrn_measurement_method 'rotation method, \w scans'
_diffrn_radiation_collimation '0.6 mm diameter'
_diffrn_radiation_monochromator 'parabolic x-ray mirror'
_diffrn_radiation_polarisn_norm 270
_diffrn_radiation_probe x-ray
_diffrn_radiation_type MoK\a
_diffrn_radiation_wavelength 0.71073
_diffrn_reflns_av_R_equivalents 0.0896
_diffrn_reflns_av_unetI/netI 0.1161
_diffrn_reflns_Laue_measured_fraction_full 0.985
_diffrn_reflns_Laue_measured_fraction_max 0.988
_diffrn_reflns_limit_h_max 16
_diffrn_reflns_limit_h_min -16
_diffrn_reflns_limit_k_max 25
_diffrn_reflns_limit_k_min -25
_diffrn_reflns_limit_l_max 27
_diffrn_reflns_limit_l_min -27
_diffrn_reflns_number 36927
_diffrn_reflns_point_group_measured_fraction_full 0.985
_diffrn_reflns_point_group_measured_fraction_max 0.988
_diffrn_reflns_theta_full 25.242
_diffrn_reflns_theta_max 28
_diffrn_reflns_theta_min 2.231
_diffrn_source 'GeniX Mo, 0.05 x 0.05 mm2 microfocus'
_diffrn_source_current 1.000
_diffrn_source_power 0.050
_diffrn_source_voltage 50
_diffrn_standards_number 0
_exptl_absorpt_coefficient_mu 0.177
_exptl_absorpt_correction_type none
_exptl_crystal_colour red
_exptl_crystal_density_diffrn 1.134
_exptl_crystal_density_method 'not measured'
_exptl_crystal_description needle
_exptl_crystal_F_000 1532
_exptl_crystal_size_max 0.23
_exptl_crystal_size_mid 0.2
_exptl_crystal_size_min 0.2
_refine_diff_density_max 0.741
_refine_diff_density_min -0.47
_refine_diff_density_rms 0.093
_refine_ls_extinction_method none
_refine_ls_goodness_of_fit_ref 1.026
_refine_ls_hydrogen_treatment constr
_refine_ls_matrix_type full
_refine_ls_number_constraints 0
_refine_ls_number_parameters 905
_refine_ls_number_reflns 19849
_refine_ls_number_restraints 0
_refine_ls_restrained_S_all 1.026
_refine_ls_R_factor_all 0.1587
_refine_ls_R_factor_gt 0.0836
_refine_ls_shift/su_max 0
_refine_ls_shift/su_mean 0
_refine_ls_structure_factor_coef Fsqd
_refine_ls_weighting_details 'w=1/[\s^2^(Fo^2^)+(0.1257P)^2^+2.5439P] where P=(Fo^2^+2Fc^2^)/3'
_refine_ls_weighting_scheme calc
_refine_ls_wR_factor_gt 0.2091
_refine_ls_wR_factor_ref 0.2549
_reflns_Friedel_coverage 0
_reflns_number_gt 10756
_reflns_number_total 19849
_reflns_threshold_expression 'I > 2\s(I)'
_cod_data_source_file d1ra09215d2.cif
_cod_data_source_block 3a'
_cod_database_code 7244745
_shelx_estimated_absorpt_t_min 0.96
_shelx_estimated_absorpt_t_max 0.965

loop_
_symmetry_equiv_pos_as_xyz
'x, y, z'
'-x, -y, -z'

loop_
_atom_site_label
_atom_site_type_symbol
_atom_site_fract_x
_atom_site_fract_y
_atom_site_fract_z
_atom_site_U_iso_or_equiv
_atom_site_adp_type
_atom_site_occupancy
_atom_site_site_symmetry_order
_atom_site_calc_flag
_atom_site_refinement_flags_posn
_atom_site_refinement_flags_adp
_atom_site_refinement_flags_occupancy
_atom_site_disorder_assembly
_atom_site_disorder_group
C1 C -0.1208(4) 0.5929(2) 0.3337(2) 0.0384(9) Uani 1 1 d . . . . .
C71 C 0.4860(4) 0.4552(3) 0.3167(2) 0.0487(12) Uani 1 1 d . . . . .
H71A H 0.536856 0.446061 0.283586 0.073 Uiso 1 1 calc R U . . .
H71B H 0.451409 0.404921 0.314729 0.073 Uiso 1 1 calc R U . . .
H71C H 0.530594 0.492528 0.367758 0.073 Uiso 1 1 calc R U . . .
C72 C 0.4564(4) 0.5844(3) 0.2888(3) 0.0462(11) Uani 1 1 d . . . . .
H72A H 0.498145 0.622197 0.340386 0.069 Uiso 1 1 calc R U . . .
H72B H 0.404749 0.6091 0.268226 0.069 Uiso 1 1 calc R U . . .
H72C H 0.511275 0.569098 0.259116 0.069 Uiso 1 1 calc R U . . .
C2 C -0.0857(5) 0.5967(3) 0.4113(3) 0.0572(14) Uani 1 1 d . . . . .
H2A H -0.148825 0.564695 0.417712 0.086 Uiso 1 1 calc R U . . .
H2B H -0.068637 0.651797 0.449857 0.086 Uiso 1 1 calc R U . . .
H2C H -0.017239 0.575899 0.415575 0.086 Uiso 1 1 calc R U . . .
C35 C 0.4204(5) 0.5713(3) 0.5149(3) 0.0582(14) Uani 1 1 d . . . . .
H35A H 0.442776 0.607617 0.568386 0.087 Uiso 1 1 calc R U . . .
H35B H 0.479819 0.583784 0.492502 0.087 Uiso 1 1 calc R U . . .
H35C H 0.411822 0.516631 0.507127 0.087 Uiso 1 1 calc R U . . .
C3 C -0.2345(4) 0.6185(3) 0.3283(3) 0.0555(13) Uani 1 1 d . . . . .
H3A H -0.266819 0.608584 0.277115 0.083 Uiso 1 1 calc R U . . .
H3B H -0.220314 0.675111 0.36216 0.083 Uiso 1 1 calc R U . . .
H3C H -0.288759 0.588034 0.342035 0.083 Uiso 1 1 calc R U . . .
C4 C -0.1383(4) 0.5078(3) 0.2759(3) 0.0494(12) Uani 1 1 d . . . . .
H4A H -0.192704 0.472933 0.285393 0.074 Uiso 1 1 calc R U . . .
H4B H -0.0646 0.492966 0.278755 0.074 Uiso 1 1 calc R U . . .
H4C H -0.168891 0.502547 0.226226 0.074 Uiso 1 1 calc R U . . .
C5 C -0.0146(4) 0.6547(3) 0.2370(2) 0.0421(10) Uani 1 1 d . . . . .
C6 C -0.1371(4) 0.6472(4) 0.1971(3) 0.0613(15) Uani 1 1 d . . . . .
H6A H -0.166292 0.690807 0.228872 0.092 Uiso 1 1 calc R U . . .
H6B H -0.18613 0.596512 0.186452 0.092 Uiso 1 1 calc R U . . .
H6C H -0.13767 0.649314 0.150329 0.092 Uiso 1 1 calc R U . . .
C7 C 0.0277(4) 0.5842(3) 0.1887(2) 0.0520(12) Uani 1 1 d . . . . .
H7A H -0.016497 0.535478 0.185339 0.078 Uiso 1 1 calc R U . . .
H7B H 0.109303 0.59182 0.210949 0.078 Uiso 1 1 calc R U . . .
H7C H 0.017387 0.579907 0.138688 0.078 Uiso 1 1 calc R U . . .
C8 C 0.0622(4) 0.7320(3) 0.2491(3) 0.0529(13) Uani 1 1 d . . . . .
H8A H 0.062846 0.729905 0.200759 0.079 Uiso 1 1 calc R U . . .
H8B H 0.140676 0.738542 0.276453 0.079 Uiso 1 1 calc R U . . .
H8C H 0.032305 0.776885 0.277764 0.079 Uiso 1 1 calc R U . . .
C9 C 0.2125(3) 0.7106(2) 0.4634(2) 0.0324(8) Uani 1 1 d . . . . .
H9 H 0.152338 0.701595 0.488117 0.039 Uiso 1 1 calc R U . . .
C10 C 0.2307(3) 0.7946(2) 0.4738(2) 0.0336(9) Uani 1 1 d . . . . .
C11 C 0.3095(4) 0.8238(2) 0.4451(2) 0.0374(9) Uani 1 1 d . . . . .
H11 H 0.360399 0.792967 0.424363 0.045 Uiso 1 1 calc R U . . .
C12 C 0.3161(4) 0.8975(2) 0.4458(2) 0.0354(9) Uani 1 1 d . . . . .
H12 H 0.370745 0.915679 0.425412 0.042 Uiso 1 1 calc R U . . .
C13 C 0.2428(3) 0.9448(2) 0.4763(2) 0.0316(8) Uani 1 1 d . . . . .
C14 C 0.1658(4) 0.9146(2) 0.5064(2) 0.0367(9) Uani 1 1 d . . . . .
H14 H 0.115182 0.945132 0.528035 0.044 Uiso 1 1 calc R U . . .
C15 C 0.1611(4) 0.8418(2) 0.5055(2) 0.0390(9) Uani 1 1 d . . . . .
H15 H 0.108522 0.824126 0.527347 0.047 Uiso 1 1 calc R U . . .
C16 C 0.2481(3) 1.0224(2) 0.4780(2) 0.0320(8) Uani 1 1 d . . . . .
C17 C 0.3517(4) 1.0689(2) 0.4825(2) 0.0358(9) Uani 1 1 d . . . . .
H17 H 0.419265 1.049651 0.484119 0.043 Uiso 1 1 calc R U . . .
C18 C 0.3570(4) 1.1422(3) 0.4845(2) 0.0423(10) Uani 1 1 d . . . . .
H18 H 0.427915 1.172627 0.487406 0.051 Uiso 1 1 calc R U . . .
C19 C 0.2608(4) 1.1714(3) 0.4823(3) 0.0473(11) Uani 1 1 d . . . . .
H19 H 0.264825 1.221792 0.48385 0.057 Uiso 1 1 calc R U . . .
C20 C 0.1586(4) 1.1271(3) 0.4780(3) 0.0469(11) Uani 1 1 d . . . . .
H20 H 0.092049 1.147426 0.477091 0.056 Uiso 1 1 calc R U . . .
C21 C 0.1513(4) 1.0529(3) 0.4748(2) 0.0403(10) Uani 1 1 d . . . . .
H21 H 0.079274 1.022518 0.470314 0.048 Uiso 1 1 calc R U . . .
C22 C 0.3206(4) 0.6905(2) 0.4945(2) 0.0345(9) Uani 1 1 d . . . . .
H22 H 0.377601 0.697038 0.466892 0.041 Uiso 1 1 calc R U . . .
C23 C 0.3787(4) 0.7425(2) 0.5768(2) 0.0353(9) Uani 1 1 d . . . . .
C24 C 0.4970(4) 0.7588(2) 0.6035(2) 0.0368(9) Uani 1 1 d . . . . .
H24 H 0.541684 0.741006 0.569064 0.044 Uiso 1 1 calc R U . . .
C25 C 0.5522(4) 0.8004(2) 0.6791(2) 0.0377(9) Uani 1 1 d . . . . .
H25 H 0.633484 0.810873 0.695303 0.045 Uiso 1 1 calc R U . . .
C26 C 0.4896(4) 0.8270(2) 0.7317(2) 0.0332(9) Uani 1 1 d . . . . .
C27 C 0.3710(4) 0.8123(2) 0.7050(2) 0.0369(9) Uani 1 1 d . . . . .
H27 H 0.326331 0.830836 0.73924 0.044 Uiso 1 1 calc R U . . .
C28 C 0.3170(4) 0.7713(2) 0.6295(2) 0.0357(9) Uani 1 1 d . . . . .
H28 H 0.236076 0.762522 0.613082 0.043 Uiso 1 1 calc R U . . .
C36 C 0.2004(5) 0.5788(3) 0.5347(3) 0.0540(13) Uani 1 1 d . . . . .
H36A H 0.184743 0.525267 0.530316 0.081 Uiso 1 1 calc R U . . .
H36B H 0.127599 0.59228 0.522328 0.081 Uiso 1 1 calc R U . . .
H36C H 0.243702 0.616845 0.585881 0.081 Uiso 1 1 calc R U . . .
C29 C 0.5459(4) 0.8706(2) 0.8127(2) 0.0363(9) Uani 1 1 d . . . . .
C30 C 0.6544(4) 0.9212(3) 0.8410(2) 0.0423(10) Uani 1 1 d . . . . .
H30 H 0.69647 0.925141 0.807661 0.051 Uiso 1 1 calc R U . . .
C31 C 0.7035(4) 0.9666(3) 0.9179(3) 0.0498(12) Uani 1 1 d . . . . .
H31 H 0.777704 1.001469 0.936211 0.06 Uiso 1 1 calc R U . . .
C32 C 0.6439(4) 0.9606(3) 0.9665(3) 0.0513(12) Uani 1 1 d . . . . .
H32 H 0.676788 0.991628 1.01862 0.062 Uiso 1 1 calc R U . . .
C33 C 0.5370(4) 0.9099(3) 0.9401(3) 0.0526(12) Uani 1 1 d . . . . .
H33 H 0.496295 0.905832 0.974087 0.063 Uiso 1 1 calc R U . . .
C34 C 0.4878(4) 0.8644(3) 0.8637(2) 0.0465(11) Uani 1 1 d . . . . .
H34 H 0.414302 0.828784 0.845938 0.056 Uiso 1 1 calc R U . . .
C37 C -0.0842(4) 0.2253(2) 0.1827(2) 0.0364(9) Uani 1 1 d . . . . .
C39 C -0.1600(4) 0.2826(3) 0.2049(3) 0.0452(11) Uani 1 1 d . . . . .
H39A H -0.235398 0.259594 0.168423 0.068 Uiso 1 1 calc R U . . .
H39B H -0.124379 0.332459 0.206382 0.068 Uiso 1 1 calc R U . . .
H39C H -0.169262 0.292785 0.254161 0.068 Uiso 1 1 calc R U . . .
C38 C -0.1335(4) 0.1503(3) 0.1883(3) 0.0553(13) Uani 1 1 d . . . . .
H38A H -0.138054 0.164994 0.239298 0.083 Uiso 1 1 calc R U . . .
H38B H -0.083224 0.113808 0.175141 0.083 Uiso 1 1 calc R U . . .
H38C H -0.21047 0.124387 0.153946 0.083 Uiso 1 1 calc R U . . .
C40 C -0.0889(4) 0.1989(4) 0.1000(3) 0.0652(17) Uani 1 1 d . . . . .
H40A H -0.167875 0.17125 0.069391 0.098 Uiso 1 1 calc R U . . .
H40B H -0.03813 0.163134 0.084958 0.098 Uiso 1 1 calc R U . . .
H40C H -0.063742 0.245516 0.093219 0.098 Uiso 1 1 calc R U . . .
C41 C 0.0924(4) 0.3064(2) 0.3389(2) 0.0430(10) Uani 1 1 d . . . . .
C42 C 0.0322(4) 0.3704(3) 0.3739(2) 0.0533(13) Uani 1 1 d . . . . .
H42A H -0.050632 0.347215 0.359543 0.08 Uiso 1 1 calc R U . . .
H42B H 0.046462 0.410454 0.356736 0.08 Uiso 1 1 calc R U . . .
H42C H 0.061465 0.395355 0.428173 0.08 Uiso 1 1 calc R U . . .
C44 C 0.0559(8) 0.2382(3) 0.3565(3) 0.099(3) Uani 1 1 d . . . . .
H44A H 0.078263 0.257609 0.410489 0.149 Uiso 1 1 calc R U . . .
H44B H 0.093685 0.195951 0.332803 0.149 Uiso 1 1 calc R U . . .
H44C H -0.027655 0.217482 0.337456 0.149 Uiso 1 1 calc R U . . .
C43 C 0.2225(5) 0.3403(3) 0.3736(3) 0.0587(14) Uani 1 1 d . . . . .
H43A H 0.248326 0.384068 0.362984 0.088 Uiso 1 1 calc R U . . .
H43B H 0.262589 0.298661 0.352442 0.088 Uiso 1 1 calc R U . . .
H43C H 0.23955 0.359814 0.427589 0.088 Uiso 1 1 calc R U . . .
C45 C 0.2426(3) 0.3487(2) 0.1756(2) 0.0289(8) Uani 1 1 d . . . . .
H45 H 0.291793 0.326976 0.202998 0.035 Uiso 1 1 calc R U . . .
C46 C 0.1952(3) 0.2864(2) 0.0953(2) 0.0297(8) Uani 1 1 d . . . . .
C47 C 0.1402(3) 0.3046(2) 0.0412(2) 0.0316(8) Uani 1 1 d . . . . .
H47 H 0.141395 0.358391 0.053643 0.038 Uiso 1 1 calc R U . . .
C48 C 0.0837(3) 0.2459(2) -0.0307(2) 0.0328(8) Uani 1 1 d . . . . .
H48 H 0.046692 0.260197 -0.066335 0.039 Uiso 1 1 calc R U . . .
C49 C 0.0806(3) 0.1664(2) -0.0513(2) 0.0328(9) Uani 1 1 d . . . . .
C50 C 0.1404(3) 0.1492(2) 0.0029(2) 0.0338(9) Uani 1 1 d . . . . .
H50 H 0.142805 0.095835 -0.009825 0.041 Uiso 1 1 calc R U . . .
C51 C 0.1957(3) 0.2079(2) 0.0741(2) 0.0343(9) Uani 1 1 d . . . . .
H51 H 0.235027 0.194038 0.109395 0.041 Uiso 1 1 calc R U . . .
C52 C 0.0155(3) 0.1020(2) -0.1269(2) 0.0348(9) Uani 1 1 d . . . . .
C53 C -0.0051(4) 0.1171(3) -0.1878(2) 0.0402(10) Uani 1 1 d . . . . .
H53 H 0.023046 0.168941 -0.181201 0.048 Uiso 1 1 calc R U . . .
C54 C -0.0666(4) 0.0571(3) -0.2583(2) 0.0484(11) Uani 1 1 d . . . . .
H54 H -0.080741 0.068559 -0.299169 0.058 Uiso 1 1 calc R U . . .
C55 C -0.1065(4) -0.0181(3) -0.2689(2) 0.0468(11) Uani 1 1 d . . . . .
H55 H -0.148166 -0.058694 -0.317091 0.056 Uiso 1 1 calc R U . . .
C56 C -0.0867(4) -0.0352(3) -0.2100(3) 0.0460(11) Uani 1 1 d . . . . .
H56 H -0.113663 -0.087731 -0.217882 0.055 Uiso 1 1 calc R U . . .
C57 C -0.0264(4) 0.0250(2) -0.1380(2) 0.0400(10) Uani 1 1 d . . . . .
H57 H -0.014347 0.013307 -0.097217 0.048 Uiso 1 1 calc R U . . .
C58 C 0.3157(3) 0.4267(2) 0.1850(2) 0.0300(8) Uani 1 1 d . . . . .
H58 H 0.261836 0.450952 0.163483 0.036 Uiso 1 1 calc R U . . .
C59 C 0.4089(3) 0.4173(2) 0.14464(19) 0.0280(8) Uani 1 1 d . . . . .
C64 C 0.4708(3) 0.3599(2) 0.1363(2) 0.0317(8) Uani 1 1 d . . . . .
H64 H 0.449274 0.321342 0.152046 0.038 Uiso 1 1 calc R U . . .
C63 C 0.5638(3) 0.3579(2) 0.1055(2) 0.0321(8) Uani 1 1 d . . . . .
H63 H 0.603602 0.317472 0.099985 0.039 Uiso 1 1 calc R U . . .
C62 C 0.5996(3) 0.4136(2) 0.08245(19) 0.0291(8) Uani 1 1 d . . . . .
C61 C 0.5357(3) 0.4696(2) 0.0890(2) 0.0339(9) Uani 1 1 d . . . . .
H61 H 0.556593 0.507831 0.072734 0.041 Uiso 1 1 calc R U . . .
C60 C 0.4423(3) 0.4710(2) 0.1187(2) 0.0337(9) Uani 1 1 d . . . . .
H60 H 0.399862 0.509595 0.121397 0.04 Uiso 1 1 calc R U . . .
C65 C 0.7020(3) 0.4137(2) 0.05277(19) 0.0302(8) Uani 1 1 d . . . . .
C70 C 0.7918(3) 0.3848(2) 0.0757(2) 0.0325(8) Uani 1 1 d . . . . .
H70 H 0.786943 0.364861 0.110431 0.039 Uiso 1 1 calc R U . . .
C69 C 0.8879(3) 0.3845(3) 0.0489(2) 0.0382(9) Uani 1 1 d . . . . .
H69 H 0.948546 0.365003 0.065692 0.046 Uiso 1 1 calc R U . . .
C68 C 0.8962(4) 0.4124(3) -0.0024(2) 0.0406(10) Uani 1 1 d . . . . .
H68 H 0.961932 0.411644 -0.021191 0.049 Uiso 1 1 calc R U . . .
C67 C 0.8083(4) 0.4414(3) -0.0261(2) 0.0446(11) Uani 1 1 d . . . . .
H67 H 0.813231 0.460096 -0.06165 0.053 Uiso 1 1 calc R U . . .
C66 C 0.7123(3) 0.4432(3) 0.0021(2) 0.0366(9) Uani 1 1 d . . . . .
H66 H 0.653292 0.464782 -0.013336 0.044 Uiso 1 1 calc R U . . .
C73 C 0.6513(4) 0.2502(3) -0.2451(3) 0.0569(13) Uani 1 1 d . . . . .
H73A H 0.673995 0.201641 -0.273967 0.085 Uiso 1 1 calc R U . . .
H73B H 0.695773 0.27426 -0.192959 0.085 Uiso 1 1 calc R U . . .
H73C H 0.666327 0.287544 -0.265186 0.085 Uiso 1 1 calc R U . . .
C74 C 0.4634(4) 0.2029(3) -0.3236(2) 0.0468(11) Uani 1 1 d . . . . .
H74A H 0.478858 0.152341 -0.356799 0.056 Uiso 1 1 calc R U . . .
H74B H 0.482549 0.241855 -0.341974 0.056 Uiso 1 1 calc R U . . .
C75 C 0.3395(4) 0.1904(3) -0.3234(3) 0.0478(11) Uani 1 1 d . . . . .
H75A H 0.322572 0.241771 -0.293711 0.057 Uiso 1 1 calc R U . . .
H75B H 0.289747 0.166862 -0.374836 0.057 Uiso 1 1 calc R U . . .
C76 C 0.2001(4) 0.1147(4) -0.2961(3) 0.0632(15) Uani 1 1 d . . . . .
H76A H 0.171847 0.161569 -0.270182 0.095 Uiso 1 1 calc R U . . .
H76B H 0.191423 0.079874 -0.272806 0.095 Uiso 1 1 calc R U . . .
H76C H 0.155634 0.086127 -0.348478 0.095 Uiso 1 1 calc R U . . .
C77 C 0.3597(9) 0.0185(4) -0.1727(5) 0.121(3) Uani 1 1 d . . . . .
H77A H 0.428456 0.019377 -0.139031 0.181 Uiso 1 1 calc R U . . .
H77B H 0.357238 -0.016892 -0.224227 0.181 Uiso 1 1 calc R U . . .
H77C H 0.291018 -0.000645 -0.160798 0.181 Uiso 1 1 calc R U . . .
C78 C 0.3706(6) 0.1499(3) -0.0889(3) 0.0633(15) Uani 1 1 d . . . . .
H78A H 0.446943 0.158901 -0.056166 0.076 Uiso 1 1 calc R U . . .
H78B H 0.310987 0.128145 -0.071028 0.076 Uiso 1 1 calc R U . . .
C79 C 0.3532(5) 0.2254(3) -0.0875(3) 0.0526(12) Uani 1 1 d . . . . .
H79A H 0.274679 0.217175 -0.117087 0.063 Uiso 1 1 calc R U . . .
H79B H 0.362995 0.265823 -0.035671 0.063 Uiso 1 1 calc R U . . .
C80 C 0.4269(4) 0.3237(3) -0.1176(3) 0.0518(12) Uani 1 1 d . . . . .
H80A H 0.349463 0.318246 -0.14561 0.078 Uiso 1 1 calc R U . . .
H80B H 0.483384 0.338151 -0.140974 0.078 Uiso 1 1 calc R U . . .
H80C H 0.442304 0.365142 -0.066259 0.078 Uiso 1 1 calc R U . . .
C81 C 0.6895(5) 0.2097(3) -0.0791(3) 0.0647(16) Uani 1 1 d . . . . .
H81A H 0.718755 0.184118 -0.049678 0.097 Uiso 1 1 calc R U . . .
H81B H 0.642859 0.244442 -0.053602 0.097 Uiso 1 1 calc R U . . .
H81C H 0.754174 0.241247 -0.084699 0.097 Uiso 1 1 calc R U . . .
C82 C 0.6773(5) 0.0964(3) -0.1888(3) 0.0706(18) Uani 1 1 d . . . . .
H82A H 0.711109 0.073819 -0.157055 0.085 Uiso 1 1 calc R U . . .
H82B H 0.741128 0.123629 -0.199826 0.085 Uiso 1 1 calc R U . . .
C83 C 0.6017(4) 0.0314(3) -0.2591(3) 0.0556(14) Uani 1 1 d . . . . .
H83A H 0.646253 0.014888 -0.296425 0.067 Uiso 1 1 calc R U . . .
H83B H 0.575325 -0.014525 -0.250757 0.067 Uiso 1 1 calc R U . . .
C84 C 0.4348(4) -0.0104(3) -0.3543(2) 0.0505(12) Uani 1 1 d . . . . .
H84A H 0.478209 -0.027701 -0.391632 0.076 Uiso 1 1 calc R U . . .
H84B H 0.371064 0.008515 -0.37218 0.076 Uiso 1 1 calc R U . . .
H84C H 0.404241 -0.055016 -0.346031 0.076 Uiso 1 1 calc R U . . .
Li1 Li 0.1922(6) 0.5065(4) 0.3310(4) 0.0350(15) Uani 1 1 d . . . . .
Li2 Li 0.4620(6) 0.1519(4) -0.2088(4) 0.0385(16) Uani 1 1 d . . . . .
O1 O 0.5305(3) 0.23118(19) -0.25004(16) 0.0442(7) Uani 1 1 d . . . . .
O2 O 0.3179(3) 0.1386(2) -0.29173(19) 0.0502(8) Uani 1 1 d . . . . .
O3 O 0.3631(4) 0.0956(2) -0.1640(2) 0.0639(10) Uani 1 1 d . . . . .
O4 O 0.4351(3) 0.25073(18) -0.11778(16) 0.0444(7) Uani 1 1 d . . . . .
O5 O 0.6213(3) 0.1513(2) -0.14993(18) 0.0588(10) Uani 1 1 d . . . . .
O6 O 0.5081(3) 0.0517(2) -0.28678(18) 0.0615(10) Uani 1 1 d . . . . .
P1 P 0.15791(9) 0.63912(6) 0.35854(6) 0.0359(3) Uani 1 1 d . . . . .
P2 P -0.00284(9) 0.67044(6) 0.33630(6) 0.0329(2) Uani 1 1 d . . . . .
P3 P 0.28377(10) 0.58234(6) 0.47134(5) 0.0343(2) Uani 1 1 d . . . . .
P4 P 0.11734(8) 0.37194(6) 0.21943(5) 0.0289(2) Uani 1 1 d . . . . .
P5 P 0.07550(9) 0.26678(6) 0.23384(5) 0.0319(2) Uani 1 1 d . . . . .
P6 P 0.37256(9) 0.49668(6) 0.28664(6) 0.0338(2) Uani 1 1 d . . . . .

loop_
_atom_site_aniso_label
_atom_site_aniso_U_11
_atom_site_aniso_U_22
_atom_site_aniso_U_33
_atom_site_aniso_U_23
_atom_site_aniso_U_13
_atom_site_aniso_U_12
C1 0.043(2) 0.037(2) 0.040(2) 0.0204(19) 0.0158(18) 0.0062(18)
C71 0.054(3) 0.059(3) 0.031(2) 0.022(2) 0.005(2) 0.014(2)
C72 0.047(3) 0.035(2) 0.052(3) 0.018(2) 0.015(2) 0.0014(19)
C2 0.062(3) 0.070(3) 0.045(3) 0.038(3) 0.014(2) -0.002(3)
C35 0.068(3) 0.053(3) 0.055(3) 0.025(2) 0.008(3) 0.031(3)
C3 0.044(3) 0.060(3) 0.066(3) 0.029(3) 0.026(2) 0.010(2)
C4 0.047(3) 0.041(2) 0.053(3) 0.019(2) 0.010(2) 0.001(2)
C5 0.038(2) 0.054(3) 0.040(2) 0.031(2) 0.0061(18) 0.007(2)
C6 0.045(3) 0.100(4) 0.052(3) 0.049(3) 0.005(2) 0.019(3)
C7 0.054(3) 0.067(3) 0.029(2) 0.018(2) 0.013(2) 0.010(2)
C8 0.047(3) 0.070(3) 0.064(3) 0.053(3) 0.013(2) 0.012(2)
C9 0.035(2) 0.032(2) 0.0290(19) 0.0145(16) 0.0062(16) 0.0083(16)
C10 0.034(2) 0.034(2) 0.0292(19) 0.0167(17) -0.0009(16) 0.0037(16)
C11 0.037(2) 0.038(2) 0.031(2) 0.0108(17) 0.0029(17) 0.0151(18)
C12 0.039(2) 0.031(2) 0.035(2) 0.0159(17) 0.0062(17) 0.0059(17)
C13 0.0326(19) 0.0312(19) 0.0275(18) 0.0127(16) 0.0023(15) 0.0073(16)
C14 0.039(2) 0.034(2) 0.037(2) 0.0169(18) 0.0090(17) 0.0094(17)
C15 0.042(2) 0.039(2) 0.038(2) 0.0209(19) 0.0110(18) 0.0082(18)
C16 0.036(2) 0.0299(19) 0.0271(18) 0.0118(16) 0.0049(15) 0.0063(16)
C17 0.036(2) 0.035(2) 0.036(2) 0.0168(18) 0.0082(17) 0.0074(17)
C18 0.052(3) 0.038(2) 0.042(2) 0.0227(19) 0.015(2) 0.007(2)
C19 0.064(3) 0.036(2) 0.045(2) 0.023(2) 0.012(2) 0.012(2)
C20 0.045(3) 0.048(3) 0.052(3) 0.027(2) 0.009(2) 0.019(2)
C21 0.035(2) 0.040(2) 0.050(3) 0.024(2) 0.0100(18) 0.0112(18)
C22 0.039(2) 0.036(2) 0.034(2) 0.0195(17) 0.0100(17) 0.0142(17)
C23 0.049(2) 0.032(2) 0.0283(19) 0.0147(17) 0.0117(17) 0.0153(18)
C24 0.040(2) 0.042(2) 0.033(2) 0.0214(18) 0.0132(17) 0.0057(18)
C25 0.037(2) 0.040(2) 0.038(2) 0.0199(19) 0.0099(17) 0.0098(18)
C26 0.041(2) 0.0306(19) 0.0309(19) 0.0162(16) 0.0099(17) 0.0115(17)
C27 0.039(2) 0.040(2) 0.031(2) 0.0144(18) 0.0130(17) 0.0109(18)
C28 0.034(2) 0.034(2) 0.037(2) 0.0151(17) 0.0046(17) 0.0114(17)
C36 0.086(4) 0.040(2) 0.043(3) 0.023(2) 0.029(3) 0.010(2)
C29 0.040(2) 0.037(2) 0.032(2) 0.0178(18) 0.0054(17) 0.0099(18)
C30 0.045(2) 0.047(3) 0.039(2) 0.025(2) 0.0073(19) 0.011(2)
C31 0.050(3) 0.046(3) 0.045(3) 0.021(2) -0.002(2) 0.008(2)
C32 0.059(3) 0.057(3) 0.033(2) 0.017(2) 0.005(2) 0.020(2)
C33 0.058(3) 0.065(3) 0.036(2) 0.023(2) 0.011(2) 0.021(3)
C34 0.049(3) 0.057(3) 0.036(2) 0.023(2) 0.012(2) 0.015(2)
C37 0.038(2) 0.031(2) 0.040(2) 0.0160(17) 0.0166(18) 0.0056(17)
C39 0.050(3) 0.043(2) 0.049(3) 0.025(2) 0.012(2) 0.017(2)
C38 0.039(2) 0.044(3) 0.096(4) 0.042(3) 0.021(3) 0.011(2)
C40 0.044(3) 0.081(4) 0.036(3) 0.005(3) 0.009(2) -0.011(3)
C41 0.062(3) 0.033(2) 0.033(2) 0.0151(18) 0.016(2) 0.006(2)
C42 0.050(3) 0.069(3) 0.034(2) 0.013(2) 0.022(2) 0.013(2)
C44 0.198(8) 0.051(3) 0.043(3) 0.027(3) 0.034(4) -0.006(4)
C43 0.067(3) 0.072(3) 0.035(2) 0.018(2) 0.009(2) 0.037(3)
C45 0.0327(19) 0.0325(19) 0.0272(18) 0.0158(16) 0.0140(15) 0.0103(15)
C46 0.0254(18) 0.040(2) 0.0277(18) 0.0175(16) 0.0101(14) 0.0089(16)
C47 0.035(2) 0.0308(19) 0.0327(19) 0.0142(16) 0.0139(16) 0.0131(16)
C48 0.035(2) 0.037(2) 0.0296(19) 0.0162(17) 0.0102(16) 0.0125(17)
C49 0.0301(19) 0.037(2) 0.0289(19) 0.0098(16) 0.0123(15) 0.0124(16)
C50 0.036(2) 0.036(2) 0.034(2) 0.0157(17) 0.0156(17) 0.0134(17)
C51 0.032(2) 0.042(2) 0.035(2) 0.0204(18) 0.0123(16) 0.0151(17)
C52 0.033(2) 0.033(2) 0.034(2) 0.0089(17) 0.0114(16) 0.0118(16)
C53 0.047(2) 0.039(2) 0.033(2) 0.0152(18) 0.0111(18) 0.0102(19)
C54 0.051(3) 0.053(3) 0.032(2) 0.015(2) 0.0065(19) 0.009(2)
C55 0.040(2) 0.048(3) 0.034(2) 0.004(2) 0.0067(18) 0.011(2)
C56 0.044(2) 0.038(2) 0.050(3) 0.014(2) 0.014(2) 0.0130(19)
C57 0.045(2) 0.039(2) 0.033(2) 0.0143(18) 0.0089(18) 0.0112(19)
C58 0.0311(19) 0.0294(19) 0.0326(19) 0.0156(16) 0.0115(15) 0.0089(15)
C59 0.0266(18) 0.0301(19) 0.0254(17) 0.0120(15) 0.0063(14) 0.0046(15)
C64 0.036(2) 0.034(2) 0.0278(18) 0.0159(16) 0.0110(16) 0.0076(16)
C63 0.037(2) 0.034(2) 0.0307(19) 0.0176(16) 0.0133(16) 0.0097(16)
C62 0.0295(18) 0.037(2) 0.0224(17) 0.0150(16) 0.0068(14) 0.0075(16)
C61 0.040(2) 0.040(2) 0.033(2) 0.0254(18) 0.0122(16) 0.0108(17)
C60 0.035(2) 0.040(2) 0.035(2) 0.0233(18) 0.0107(16) 0.0127(17)
C65 0.0302(19) 0.034(2) 0.0236(17) 0.0116(15) 0.0076(15) 0.0024(16)
C70 0.034(2) 0.036(2) 0.0255(18) 0.0124(16) 0.0097(15) 0.0074(16)
C69 0.030(2) 0.046(2) 0.036(2) 0.0163(19) 0.0109(17) 0.0090(18)
C68 0.033(2) 0.053(3) 0.035(2) 0.019(2) 0.0159(17) 0.0068(19)
C67 0.046(2) 0.056(3) 0.036(2) 0.026(2) 0.0152(19) 0.004(2)
C66 0.035(2) 0.050(2) 0.033(2) 0.0261(19) 0.0102(16) 0.0096(18)
C73 0.045(3) 0.059(3) 0.063(3) 0.035(3) 0.003(2) -0.003(2)
C74 0.053(3) 0.050(3) 0.038(2) 0.025(2) 0.007(2) 0.006(2)
C75 0.051(3) 0.055(3) 0.041(2) 0.025(2) 0.009(2) 0.014(2)
C76 0.043(3) 0.073(4) 0.063(3) 0.023(3) 0.015(2) 0.007(3)
C77 0.200(10) 0.051(4) 0.161(8) 0.062(5) 0.122(7) 0.045(5)
C78 0.088(4) 0.067(3) 0.060(3) 0.038(3) 0.046(3) 0.031(3)
C79 0.064(3) 0.055(3) 0.042(2) 0.018(2) 0.028(2) 0.022(2)
C80 0.057(3) 0.038(2) 0.048(3) 0.012(2) 0.001(2) 0.014(2)
C81 0.075(4) 0.052(3) 0.037(3) 0.005(2) -0.015(2) 0.015(3)
C82 0.060(3) 0.053(3) 0.060(3) 0.000(3) -0.013(3) 0.025(3)
C83 0.057(3) 0.047(3) 0.048(3) 0.010(2) 0.001(2) 0.026(2)
C84 0.054(3) 0.047(3) 0.030(2) 0.004(2) 0.000(2) 0.011(2)
Li1 0.040(4) 0.035(3) 0.031(3) 0.012(3) 0.014(3) 0.016(3)
Li2 0.047(4) 0.041(4) 0.030(3) 0.015(3) 0.015(3) 0.014(3)
O1 0.0436(17) 0.0509(18) 0.0404(16) 0.0237(15) 0.0105(13) 0.0106(14)
O2 0.0395(17) 0.058(2) 0.057(2) 0.0320(17) 0.0121(15) 0.0082(15)
O3 0.092(3) 0.0452(19) 0.076(2) 0.0321(18) 0.057(2) 0.0234(19)
O4 0.0546(19) 0.0415(17) 0.0414(17) 0.0185(14) 0.0187(14) 0.0189(14)
O5 0.061(2) 0.050(2) 0.0384(17) 0.0013(15) -0.0071(15) 0.0242(16)
O6 0.0487(19) 0.054(2) 0.0451(19) -0.0046(16) -0.0079(15) 0.0210(16)
P1 0.0399(6) 0.0296(5) 0.0324(5) 0.0130(4) -0.0002(4) 0.0089(4)
P2 0.0369(5) 0.0315(5) 0.0310(5) 0.0159(4) 0.0075(4) 0.0075(4)
P3 0.0483(6) 0.0318(5) 0.0267(5) 0.0147(4) 0.0096(4) 0.0180(5)
P4 0.0319(5) 0.0303(5) 0.0266(5) 0.0130(4) 0.0138(4) 0.0064(4)
P5 0.0382(5) 0.0299(5) 0.0289(5) 0.0128(4) 0.0138(4) 0.0085(4)
P6 0.0337(5) 0.0334(5) 0.0296(5) 0.0097(4) 0.0121(4) 0.0057(4)

loop_
_atom_type_symbol
_atom_type_description
_atom_type_scat_dispersion_real
_atom_type_scat_dispersion_imag
_atom_type_scat_source
C C 0.0033 0.0016 'International Tables Vol C Tables 4.2.6.8 and 6.1.1.4'
H H 0 0 'International Tables Vol C Tables 4.2.6.8 and 6.1.1.4'
Li Li -0.0003 0.0001 'International Tables Vol C Tables 4.2.6.8 and 6.1.1.4'
O O 0.0106 0.006 'International Tables Vol C Tables 4.2.6.8 and 6.1.1.4'
P P 0.1023 0.0942 'International Tables Vol C Tables 4.2.6.8 and 6.1.1.4'

loop_
_geom_angle_atom_site_label_1
_geom_angle_atom_site_label_2
_geom_angle_atom_site_label_3
_geom_angle
_geom_angle_site_symmetry_1
_geom_angle_site_symmetry_3
_geom_angle_publ_flag
C4 C1 C3 110.3(4) . . ?
C4 C1 C2 107.8(4) . . ?
C3 C1 C2 106.5(4) . . ?
C4 C1 P2 117.6(3) . . ?
C3 C1 P2 109.6(3) . . ?
C2 C1 P2 104.3(3) . . ?
P6 C71 H71A 109.5 . . ?
P6 C71 H71B 109.5 . . ?
H71A C71 H71B 109.5 . . ?
P6 C71 H71C 109.5 . . ?
H71A C71 H71C 109.5 . . ?
H71B C71 H71C 109.5 . . ?
P6 C72 H72A 109.5 . . ?
P6 C72 H72B 109.5 . . ?
H72A C72 H72B 109.5 . . ?
P6 C72 H72C 109.5 . . ?
H72A C72 H72C 109.5 . . ?
H72B C72 H72C 109.5 . . ?
C1 C2 H2A 109.5 . . ?
C1 C2 H2B 109.5 . . ?
H2A C2 H2B 109.5 . . ?
C1 C2 H2C 109.5 . . ?
H2A C2 H2C 109.5 . . ?
H2B C2 H2C 109.5 . . ?
P3 C35 H35A 109.5 . . ?
P3 C35 H35B 109.5 . . ?
H35A C35 H35B 109.5 . . ?
P3 C35 H35C 109.5 . . ?
H35A C35 H35C 109.5 . . ?
H35B C35 H35C 109.5 . . ?
C1 C3 H3A 109.5 . . ?
C1 C3 H3B 109.5 . . ?
H3A C3 H3B 109.5 . . ?
C1 C3 H3C 109.5 . . ?
H3A C3 H3C 109.5 . . ?
H3B C3 H3C 109.5 . . ?
C1 C4 H4A 109.5 . . ?
C1 C4 H4B 109.5 . . ?
H4A C4 H4B 109.5 . . ?
C1 C4 H4C 109.5 . . ?
H4A C4 H4C 109.5 . . ?
H4B C4 H4C 109.5 . . ?
C6 C5 C7 109.0(4) . . ?
C6 C5 C8 108.7(4) . . ?
C7 C5 C8 109.7(4) . . ?
C6 C5 P2 111.5(3) . . ?
C7 C5 P2 114.8(3) . . ?
C8 C5 P2 102.8(3) . . ?
C5 C6 H6A 109.5 . . ?
C5 C6 H6B 109.5 . . ?
H6A C6 H6B 109.5 . . ?
C5 C6 H6C 109.5 . . ?
H6A C6 H6C 109.5 . . ?
H6B C6 H6C 109.5 . . ?
C5 C7 H7A 109.5 . . ?
C5 C7 H7B 109.5 . . ?
H7A C7 H7B 109.5 . . ?
C5 C7 H7C 109.5 . . ?
H7A C7 H7C 109.5 . . ?
H7B C7 H7C 109.5 . . ?
C5 C8 H8A 109.5 . . ?
C5 C8 H8B 109.5 . . ?
H8A C8 H8B 109.5 . . ?
C5 C8 H8C 109.5 . . ?
H8A C8 H8C 109.5 . . ?
H8B C8 H8C 109.5 . . ?
C10 C9 C22 114.5(3) . . ?
C10 C9 P1 108.3(3) . . ?
C22 C9 P1 107.8(3) . . ?
C10 C9 H9 108.7 . . ?
C22 C9 H9 108.7 . . ?
P1 C9 H9 108.7 . . ?
C15 C10 C11 117.5(4) . . ?
C15 C10 C9 120.6(4) . . ?
C11 C10 C9 121.6(4) . . ?
C10 C11 C12 121.8(4) . . ?
C10 C11 H11 119.1 . . ?
C12 C11 H11 119.1 . . ?
C13 C12 C11 120.7(4) . . ?
C13 C12 H12 119.7 . . ?
C11 C12 H12 119.7 . . ?
C14 C13 C12 116.4(4) . . ?
C14 C13 C16 121.8(4) . . ?
C12 C13 C16 121.8(4) . . ?
C15 C14 C13 122.0(4) . . ?
C15 C14 H14 119 . . ?
C13 C14 H14 119 . . ?
C10 C15 C14 121.6(4) . . ?
C10 C15 H15 119.2 . . ?
C14 C15 H15 119.2 . . ?
C21 C16 C17 117.2(4) . . ?
C21 C16 C13 121.8(4) . . ?
C17 C16 C13 121.0(4) . . ?
C18 C17 C16 121.1(4) . . ?
C18 C17 H17 119.5 . . ?
C16 C17 H17 119.5 . . ?
C19 C18 C17 120.6(4) . . ?
C19 C18 H18 119.7 . . ?
C17 C18 H18 119.7 . . ?
C20 C19 C18 119.4(4) . . ?
C20 C19 H19 120.3 . . ?
C18 C19 H19 120.3 . . ?
C19 C20 C21 120.8(4) . . ?
C19 C20 H20 119.6 . . ?
C21 C20 H20 119.6 . . ?
C20 C21 C16 120.9(4) . . ?
C20 C21 H21 119.5 . . ?
C16 C21 H21 119.5 . . ?
C23 C22 C9 115.7(3) . . ?
C23 C22 P3 111.2(3) . . ?
C9 C22 P3 108.5(3) . . ?
C23 C22 H22 107 . . ?
C9 C22 H22 107 . . ?
P3 C22 H22 107 . . ?
C24 C23 C28 116.9(4) . . ?
C24 C23 C22 120.3(4) . . ?
C28 C23 C22 122.6(4) . . ?
C23 C24 C25 122.0(4) . . ?
C23 C24 H24 119 . . ?
C25 C24 H24 119 . . ?
C24 C25 C26 120.8(4) . . ?
C24 C25 H25 119.6 . . ?
C26 C25 H25 119.6 . . ?
C27 C26 C25 117.3(4) . . ?
C27 C26 C29 120.6(4) . . ?
C25 C26 C29 122.0(4) . . ?
C28 C27 C26 121.3(4) . . ?
C28 C27 H27 119.3 . . ?
C26 C27 H27 119.3 . . ?
C27 C28 C23 121.6(4) . . ?
C27 C28 H28 119.2 . . ?
C23 C28 H28 119.2 . . ?
P3 C36 H36A 109.5 . . ?
P3 C36 H36B 109.5 . . ?
H36A C36 H36B 109.5 . . ?
P3 C36 H36C 109.5 . . ?
H36A C36 H36C 109.5 . . ?
H36B C36 H36C 109.5 . . ?
C30 C29 C34 117.7(4) . . ?
C30 C29 C26 121.8(4) . . ?
C34 C29 C26 120.4(4) . . ?
C29 C30 C31 121.4(4) . . ?
C29 C30 H30 119.3 . . ?
C31 C30 H30 119.3 . . ?
C32 C31 C30 119.7(5) . . ?
C32 C31 H31 120.1 . . ?
C30 C31 H31 120.1 . . ?
C31 C32 C33 120.2(4) . . ?
C31 C32 H32 119.9 . . ?
C33 C32 H32 119.9 . . ?
C32 C33 C34 120.3(5) . . ?
C32 C33 H33 119.8 . . ?
C34 C33 H33 119.8 . . ?
C33 C34 C29 120.6(5) . . ?
C33 C34 H34 119.7 . . ?
C29 C34 H34 119.7 . . ?
C39 C37 C38 109.5(4) . . ?
C39 C37 C40 108.1(4) . . ?
C38 C37 C40 106.7(4) . . ?
C39 C37 P5 116.2(3) . . ?
C38 C37 P5 111.0(3) . . ?
C40 C37 P5 104.8(3) . . ?
C37 C39 H39A 109.5 . . ?
C37 C39 H39B 109.5 . . ?
H39A C39 H39B 109.5 . . ?
C37 C39 H39C 109.5 . . ?
H39A C39 H39C 109.5 . . ?
H39B C39 H39C 109.5 . . ?
C37 C38 H38A 109.5 . . ?
C37 C38 H38B 109.5 . . ?
H38A C38 H38B 109.5 . . ?
C37 C38 H38C 109.5 . . ?
H38A C38 H38C 109.5 . . ?
H38B C38 H38C 109.5 . . ?
C37 C40 H40A 109.5 . . ?
C37 C40 H40B 109.5 . . ?
H40A C40 H40B 109.5 . . ?
C37 C40 H40C 109.5 . . ?
H40A C40 H40C 109.5 . . ?
H40B C40 H40C 109.5 . . ?
C42 C41 C44 109.3(5) . . ?
C42 C41 C43 108.7(4) . . ?
C44 C41 C43 107.7(5) . . ?
C42 C41 P5 116.4(3) . . ?
C44 C41 P5 110.4(3) . . ?
C43 C41 P5 103.9(3) . . ?
C41 C42 H42A 109.5 . . ?
C41 C42 H42B 109.5 . . ?
H42A C42 H42B 109.5 . . ?
C41 C42 H42C 109.5 . . ?
H42A C42 H42C 109.5 . . ?
H42B C42 H42C 109.5 . . ?
C41 C44 H44A 109.5 . . ?
C41 C44 H44B 109.5 . . ?
H44A C44 H44B 109.5 . . ?
C41 C44 H44C 109.5 . . ?
H44A C44 H44C 109.5 . . ?
H44B C44 H44C 109.5 . . ?
C41 C43 H43A 109.5 . . ?
C41 C43 H43B 109.5 . . ?
H43A C43 H43B 109.5 . . ?
C41 C43 H43C 109.5 . . ?
H43A C43 H43C 109.5 . . ?
H43B C43 H43C 109.5 . . ?
C46 C45 C58 113.2(3) . . ?
C46 C45 P4 109.2(2) . . ?
C58 C45 P4 108.7(3) . . ?
C46 C45 H45 108.6 . . ?
C58 C45 H45 108.6 . . ?
P4 C45 H45 108.6 . . ?
C51 C46 C47 117.5(4) . . ?
C51 C46 C45 121.1(3) . . ?
C47 C46 C45 121.2(4) . . ?
C48 C47 C46 121.5(4) . . ?
C48 C47 H47 119.2 . . ?
C46 C47 H47 119.2 . . ?
C47 C48 C49 120.9(4) . . ?
C47 C48 H48 119.5 . . ?
C49 C48 H48 119.5 . . ?
C48 C49 C50 117.0(3) . . ?
C48 C49 C52 121.9(4) . . ?
C50 C49 C52 121.2(4) . . ?
C51 C50 C49 121.5(4) . . ?
C51 C50 H50 119.2 . . ?
C49 C50 H50 119.2 . . ?
C50 C51 C46 121.5(4) . . ?
C50 C51 H51 119.3 . . ?
C46 C51 H51 119.3 . . ?
C53 C52 C57 118.5(4) . . ?
C53 C52 C49 120.9(4) . . ?
C57 C52 C49 120.7(4) . . ?
C52 C53 C54 120.9(4) . . ?
C52 C53 H53 119.5 . . ?
C54 C53 H53 119.5 . . ?
C55 C54 C53 120.3(5) . . ?
C55 C54 H54 119.9 . . ?
C53 C54 H54 119.9 . . ?
C54 C55 C56 120.3(4) . . ?
C54 C55 H55 119.9 . . ?
C56 C55 H55 119.9 . . ?
C55 C56 C57 120.3(4) . . ?
C55 C56 H56 119.9 . . ?
C57 C56 H56 119.9 . . ?
C52 C57 C56 119.8(4) . . ?
C52 C57 H57 120.1 . . ?
C56 C57 H57 120.1 . . ?
C59 C58 C45 115.3(3) . . ?
C59 C58 P6 112.5(2) . . ?
C45 C58 P6 108.5(3) . . ?
C59 C58 H58 106.7 . . ?
C45 C58 H58 106.7 . . ?
P6 C58 H58 106.7 . . ?
C64 C59 C60 116.8(4) . . ?
C64 C59 C58 122.9(3) . . ?
C60 C59 C58 120.1(3) . . ?
C59 C64 C63 121.4(4) . . ?
C59 C64 H64 119.3 . . ?
C63 C64 H64 119.3 . . ?
C62 C63 C64 121.5(4) . . ?
C62 C63 H63 119.2 . . ?
C64 C63 H63 119.2 . . ?
C61 C62 C63 116.9(4) . . ?
C61 C62 C65 121.6(4) . . ?
C63 C62 C65 121.5(4) . . ?
C60 C61 C62 121.6(4) . . ?
C60 C61 H61 119.2 . . ?
C62 C61 H61 119.2 . . ?
C61 C60 C59 121.7(4) . . ?
C61 C60 H60 119.2 . . ?
C59 C60 H60 119.2 . . ?
C70 C65 C66 117.9(4) . . ?
C70 C65 C62 120.4(3) . . ?
C66 C65 C62 121.6(4) . . ?
C69 C70 C65 121.3(4) . . ?
C69 C70 H70 119.4 . . ?
C65 C70 H70 119.4 . . ?
C70 C69 C68 120.3(4) . . ?
C70 C69 H69 119.8 . . ?
C68 C69 H69 119.8 . . ?
C67 C68 C69 119.5(4) . . ?
C67 C68 H68 120.2 . . ?
C69 C68 H68 120.2 . . ?
C68 C67 C66 120.2(4) . . ?
C68 C67 H67 119.9 . . ?
C66 C67 H67 119.9 . . ?
C67 C66 C65 120.6(4) . . ?
C67 C66 H66 119.7 . . ?
C65 C66 H66 119.7 . . ?
O1 C73 H73A 109.5 . . ?
O1 C73 H73B 109.5 . . ?
H73A C73 H73B 109.5 . . ?
O1 C73 H73C 109.5 . . ?
H73A C73 H73C 109.5 . . ?
H73B C73 H73C 109.5 . . ?
O1 C74 C75 107.9(4) . . ?
O1 C74 H74A 110.1 . . ?
C75 C74 H74A 110.1 . . ?
O1 C74 H74B 110.1 . . ?
C75 C74 H74B 110.1 . . ?
H74A C74 H74B 108.4 . . ?
O2 C75 C74 108.2(4) . . ?
O2 C75 H75A 110.1 . . ?
C74 C75 H75A 110.1 . . ?
O2 C75 H75B 110.1 . . ?
C74 C75 H75B 110.1 . . ?
H75A C75 H75B 108.4 . . ?
O2 C76 H76A 109.5 . . ?
O2 C76 H76B 109.5 . . ?
H76A C76 H76B 109.5 . . ?
O2 C76 H76C 109.5 . . ?
H76A C76 H76C 109.5 . . ?
H76B C76 H76C 109.5 . . ?
O3 C77 H77A 109.5 . . ?
O3 C77 H77B 109.5 . . ?
H77A C77 H77B 109.5 . . ?
O3 C77 H77C 109.5 . . ?
H77A C77 H77C 109.5 . . ?
H77B C77 H77C 109.5 . . ?
O3 C78 C79 107.7(4) . . ?
O3 C78 H78A 110.2 . . ?
C79 C78 H78A 110.2 . . ?
O3 C78 H78B 110.2 . . ?
C79 C78 H78B 110.2 . . ?
H78A C78 H78B 108.5 . . ?
O4 C79 C78 107.7(4) . . ?
O4 C79 H79A 110.2 . . ?
C78 C79 H79A 110.2 . . ?
O4 C79 H79B 110.2 . . ?
C78 C79 H79B 110.2 . . ?
H79A C79 H79B 108.5 . . ?
O4 C80 H80A 109.5 . . ?
O4 C80 H80B 109.5 . . ?
H80A C80 H80B 109.5 . . ?
O4 C80 H80C 109.5 . . ?
H80A C80 H80C 109.5 . . ?
H80B C80 H80C 109.5 . . ?
O5 C81 H81A 109.5 . . ?
O5 C81 H81B 109.5 . . ?
H81A C81 H81B 109.5 . . ?
O5 C81 H81C 109.5 . . ?
H81A C81 H81C 109.5 . . ?
H81B C81 H81C 109.5 . . ?
O5 C82 C83 113.3(4) . . ?
O5 C82 H82A 108.9 . . ?
C83 C82 H82A 108.9 . . ?
O5 C82 H82B 108.9 . . ?
C83 C82 H82B 108.9 . . ?
H82A C82 H82B 107.7 . . ?
O6 C83 C82 113.1(4) . . ?
O6 C83 H83A 109 . . ?
C82 C83 H83A 109 . . ?
O6 C83 H83B 109 . . ?
C82 C83 H83B 109 . . ?
H83A C83 H83B 107.8 . . ?
O6 C84 H84A 109.5 . . ?
O6 C84 H84B 109.5 . . ?
H84A C84 H84B 109.5 . . ?
O6 C84 H84C 109.5 . . ?
H84A C84 H84C 109.5 . . ?
H84B C84 H84C 109.5 . . ?
P1 Li1 P4 133.7(3) . . ?
P1 Li1 P6 108.4(3) . . ?
P4 Li1 P6 81.62(19) . . ?
P1 Li1 P3 79.08(19) . . ?
P4 Li1 P3 145.6(3) . . ?
P6 Li1 P3 99.3(2) . . ?
O3 Li2 O5 95.5(3) . . ?
O3 Li2 O2 93.3(3) . . ?
O5 Li2 O2 165.5(4) . . ?
O3 Li2 O4 78.1(3) . . ?
O5 Li2 O4 95.8(3) . . ?
O2 Li2 O4 97.3(3) . . ?
O3 Li2 O6 99.5(3) . . ?
O5 Li2 O6 75.7(3) . . ?
O2 Li2 O6 91.5(3) . . ?
O4 Li2 O6 171.0(4) . . ?
O3 Li2 O1 163.9(4) . . ?
O5 Li2 O1 96.4(3) . . ?
O2 Li2 O1 77.5(3) . . ?
O4 Li2 O1 89.9(3) . . ?
O6 Li2 O1 94.0(3) . . ?
C74 O1 C73 110.9(4) . . ?
C74 O1 Li2 107.1(3) . . ?
C73 O1 Li2 121.1(3) . . ?
C76 O2 C75 113.7(4) . . ?
C76 O2 Li2 127.2(4) . . ?
C75 O2 Li2 113.0(3) . . ?
C77 O3 C78 111.4(5) . . ?
C77 O3 Li2 125.3(4) . . ?
C78 O3 Li2 109.6(4) . . ?
C79 O4 C80 112.1(4) . . ?
C79 O4 Li2 111.0(3) . . ?
C80 O4 Li2 124.1(3) . . ?
C82 O5 C81 114.1(4) . . ?
C82 O5 Li2 117.3(3) . . ?
C81 O5 Li2 127.5(4) . . ?
C83 O6 C84 113.5(4) . . ?
C83 O6 Li2 116.1(3) . . ?
C84 O6 Li2 126.7(3) . . ?
C9 P1 P2 98.49(13) . . ?
C9 P1 Li1 111.1(2) . . ?
P2 P1 Li1 128.72(17) . . ?
C1 P2 C5 108.61(19) . . ?
C1 P2 P1 107.74(15) . . ?
C5 P2 P1 99.68(15) . . ?
C36 P3 C35 100.6(3) . . ?
C36 P3 C22 104.1(2) . . ?
C35 P3 C22 101.7(2) . . ?
C36 P3 Li1 119.8(2) . . ?
C35 P3 Li1 122.2(2) . . ?
C22 P3 Li1 105.8(2) . . ?
C45 P4 P5 98.62(13) . . ?
C45 P4 Li1 106.7(2) . . ?
P5 P4 Li1 120.33(17) . . ?
C37 P5 C41 108.8(2) . . ?
C37 P5 P4 102.32(14) . . ?
C41 P5 P4 104.68(14) . . ?
C72 P6 C71 101.5(2) . . ?
C72 P6 C58 103.5(2) . . ?
C71 P6 C58 102.75(19) . . ?
C72 P6 Li1 118.5(2) . . ?
C71 P6 Li1 124.7(2) . . ?
C58 P6 Li1 103.00(19) . . ?

loop_
_geom_bond_atom_site_label_1
_geom_bond_atom_site_label_2
_geom_bond_distance
_geom_bond_site_symmetry_2
_geom_bond_publ_flag
C1 C4 1.514(6) . ?
C1 C3 1.536(7) . ?
C1 C2 1.545(6) . ?
C1 P2 1.895(4) . ?
C71 P6 1.831(5) . ?
C71 H71A 0.98 . ?
C71 H71B 0.98 . ?
C71 H71C 0.98 . ?
C72 P6 1.822(4) . ?
C72 H72A 0.98 . ?
C72 H72B 0.98 . ?
C72 H72C 0.98 . ?
C2 H2A 0.98 . ?
C2 H2B 0.98 . ?
C2 H2C 0.98 . ?
C35 P3 1.830(5) . ?
C35 H35A 0.98 . ?
C35 H35B 0.98 . ?
C35 H35C 0.98 . ?
C3 H3A 0.98 . ?
C3 H3B 0.98 . ?
C3 H3C 0.98 . ?
C4 H4A 0.98 . ?
C4 H4B 0.98 . ?
C4 H4C 0.98 . ?
C5 C6 1.525(6) . ?
C5 C7 1.526(7) . ?
C5 C8 1.534(6) . ?
C5 P2 1.911(4) . ?
C6 H6A 0.98 . ?
C6 H6B 0.98 . ?
C6 H6C 0.98 . ?
C7 H7A 0.98 . ?
C7 H7B 0.98 . ?
C7 H7C 0.98 . ?
C8 H8A 0.98 . ?
C8 H8B 0.98 . ?
C8 H8C 0.98 . ?
C9 C10 1.513(5) . ?
C9 C22 1.531(5) . ?
C9 P1 1.924(4) . ?
C9 H9 1 . ?
C10 C15 1.373(6) . ?
C10 C11 1.386(6) . ?
C11 C12 1.401(6) . ?
C11 H11 0.95 . ?
C12 C13 1.401(6) . ?
C12 H12 0.95 . ?
C13 C14 1.401(6) . ?
C13 C16 1.469(5) . ?
C14 C15 1.384(6) . ?
C14 H14 0.95 . ?
C15 H15 0.95 . ?
C16 C21 1.394(6) . ?
C16 C17 1.405(6) . ?
C17 C18 1.383(6) . ?
C17 H17 0.95 . ?
C18 C19 1.372(7) . ?
C18 H18 0.95 . ?
C19 C20 1.371(7) . ?
C19 H19 0.95 . ?
C20 C21 1.387(6) . ?
C20 H20 0.95 . ?
C21 H21 0.95 . ?
C22 C23 1.519(5) . ?
C22 P3 1.888(4) . ?
C22 H22 1 . ?
C23 C24 1.388(6) . ?
C23 C28 1.396(6) . ?
C24 C25 1.390(6) . ?
C24 H24 0.95 . ?
C25 C26 1.398(6) . ?
C25 H25 0.95 . ?
C26 C27 1.393(6) . ?
C26 C29 1.483(5) . ?
C27 C28 1.385(5) . ?
C27 H27 0.95 . ?
C28 H28 0.95 . ?
C36 P3 1.810(5) . ?
C36 H36A 0.98 . ?
C36 H36B 0.98 . ?
C36 H36C 0.98 . ?
C29 C30 1.383(6) . ?
C29 C34 1.402(6) . ?
C30 C31 1.402(6) . ?
C30 H30 0.95 . ?
C31 C32 1.371(7) . ?
C31 H31 0.95 . ?
C32 C33 1.372(7) . ?
C32 H32 0.95 . ?
C33 C34 1.396(6) . ?
C33 H33 0.95 . ?
C34 H34 0.95 . ?
C37 C39 1.511(6) . ?
C37 C38 1.541(6) . ?
C37 C40 1.544(6) . ?
C37 P5 1.911(4) . ?
C39 H39A 0.98 . ?
C39 H39B 0.98 . ?
C39 H39C 0.98 . ?
C38 H38A 0.98 . ?
C38 H38B 0.98 . ?
C38 H38C 0.98 . ?
C40 H40A 0.98 . ?
C40 H40B 0.98 . ?
C40 H40C 0.98 . ?
C41 C42 1.506(7) . ?
C41 C44 1.530(7) . ?
C41 C43 1.536(7) . ?
C41 P5 1.922(4) . ?
C42 H42A 0.98 . ?
C42 H42B 0.98 . ?
C42 H42C 0.98 . ?
C44 H44A 0.98 . ?
C44 H44B 0.98 . ?
C44 H44C 0.98 . ?
C43 H43A 0.98 . ?
C43 H43B 0.98 . ?
C43 H43C 0.98 . ?
C45 C46 1.512(5) . ?
C45 C58 1.548(5) . ?
C45 P4 1.922(4) . ?
C45 H45 1 . ?
C46 C51 1.382(6) . ?
C46 C47 1.394(5) . ?
C47 C48 1.392(5) . ?
C47 H47 0.95 . ?
C48 C49 1.394(6) . ?
C48 H48 0.95 . ?
C49 C50 1.404(6) . ?
C49 C52 1.493(5) . ?
C50 C51 1.380(5) . ?
C50 H50 0.95 . ?
C51 H51 0.95 . ?
C52 C53 1.391(6) . ?
C52 C57 1.399(6) . ?
C53 C54 1.394(6) . ?
C53 H53 0.95 . ?
C54 C55 1.367(7) . ?
C54 H54 0.95 . ?
C55 C56 1.374(7) . ?
C55 H55 0.95 . ?
C56 C57 1.410(6) . ?
C56 H56 0.95 . ?
C57 H57 0.95 . ?
C58 C59 1.511(5) . ?
C58 P6 1.870(4) . ?
C58 H58 1 . ?
C59 C64 1.391(5) . ?
C59 C60 1.396(5) . ?
C64 C63 1.394(5) . ?
C64 H64 0.95 . ?
C63 C62 1.392(5) . ?
C63 H63 0.95 . ?
C62 C61 1.391(6) . ?
C62 C65 1.486(5) . ?
C61 C60 1.385(6) . ?
C61 H61 0.95 . ?
C60 H60 0.95 . ?
C65 C70 1.392(5) . ?
C65 C66 1.399(5) . ?
C70 C69 1.383(6) . ?
C70 H70 0.95 . ?
C69 C68 1.384(6) . ?
C69 H69 0.95 . ?
C68 C67 1.381(6) . ?
C68 H68 0.95 . ?
C67 C66 1.396(6) . ?
C67 H67 0.95 . ?
C66 H66 0.95 . ?
C73 O1 1.442(6) . ?
C73 H73A 0.98 . ?
C73 H73B 0.98 . ?
C73 H73C 0.98 . ?
C74 O1 1.411(5) . ?
C74 C75 1.498(7) . ?
C74 H74A 0.99 . ?
C74 H74B 0.99 . ?
C75 O2 1.422(6) . ?
C75 H75A 0.99 . ?
C75 H75B 0.99 . ?
C76 O2 1.421(6) . ?
C76 H76A 0.98 . ?
C76 H76B 0.98 . ?
C76 H76C 0.98 . ?
C77 O3 1.408(7) . ?
C77 H77A 0.98 . ?
C77 H77B 0.98 . ?
C77 H77C 0.98 . ?
C78 O3 1.429(6) . ?
C78 C79 1.485(7) . ?
C78 H78A 0.99 . ?
C78 H78B 0.99 . ?
C79 O4 1.404(6) . ?
C79 H79A 0.99 . ?
C79 H79B 0.99 . ?
C80 O4 1.418(5) . ?
C80 H80A 0.98 . ?
C80 H80B 0.98 . ?
C80 H80C 0.98 . ?
C81 O5 1.411(5) . ?
C81 H81A 0.98 . ?
C81 H81B 0.98 . ?
C81 H81C 0.98 . ?
C82 O5 1.380(6) . ?
C82 C83 1.471(6) . ?
C82 H82A 0.99 . ?
C82 H82B 0.99 . ?
C83 O6 1.364(5) . ?
C83 H83A 0.99 . ?
C83 H83B 0.99 . ?
C84 O6 1.415(5) . ?
C84 H84A 0.98 . ?
C84 H84B 0.98 . ?
C84 H84C 0.98 . ?
Li1 P1 2.479(7) . ?
Li1 P4 2.517(6) . ?
Li1 P6 2.531(7) . ?
Li1 P3 2.556(6) . ?
Li2 O3 2.088(8) . ?
Li2 O5 2.101(8) . ?
Li2 O2 2.119(8) . ?
Li2 O4 2.146(7) . ?
Li2 O6 2.146(8) . ?
Li2 O1 2.174(8) . ?
P1 P2 2.1585(15) . ?
P4 P5 2.1685(15) . ?

loop_
_geom_torsion_atom_site_label_1
_geom_torsion_atom_site_label_2
_geom_torsion_atom_site_label_3
_geom_torsion_atom_site_label_4
_geom_torsion
_geom_torsion_site_symmetry_1
_geom_torsion_site_symmetry_2
_geom_torsion_site_symmetry_3
_geom_torsion_site_symmetry_4
_geom_torsion_publ_flag
C22 C9 C10 C15 -128.3(4) . . . . ?
P1 C9 C10 C15 111.4(4) . . . . ?
C22 C9 C10 C11 58.4(5) . . . . ?
P1 C9 C10 C11 -61.9(4) . . . . ?
C15 C10 C11 C12 -2.1(6) . . . . ?
C9 C10 C11 C12 171.4(3) . . . . ?
C10 C11 C12 C13 0.4(6) . . . . ?
C11 C12 C13 C14 1.0(5) . . . . ?
C11 C12 C13 C16 179.8(3) . . . . ?
C12 C13 C14 C15 -0.6(6) . . . . ?
C16 C13 C14 C15 -179.4(4) . . . . ?
C11 C10 C15 C14 2.5(6) . . . . ?
C9 C10 C15 C14 -171.1(4) . . . . ?
C13 C14 C15 C10 -1.2(6) . . . . ?
C14 C13 C16 C21 -31.4(6) . . . . ?
C12 C13 C16 C21 149.9(4) . . . . ?
C14 C13 C16 C17 149.1(4) . . . . ?
C12 C13 C16 C17 -29.6(5) . . . . ?
C21 C16 C17 C18 0.8(6) . . . . ?
C13 C16 C17 C18 -179.7(4) . . . . ?
C16 C17 C18 C19 0.1(6) . . . . ?
C17 C18 C19 C20 -0.1(7) . . . . ?
C18 C19 C20 C21 -0.8(7) . . . . ?
C19 C20 C21 C16 1.8(7) . . . . ?
C17 C16 C21 C20 -1.8(6) . . . . ?
C13 C16 C21 C20 178.7(4) . . . . ?
C10 C9 C22 C23 57.8(5) . . . . ?
P1 C9 C22 C23 178.4(3) . . . . ?
C10 C9 C22 P3 -176.5(3) . . . . ?
P1 C9 C22 P3 -55.9(3) . . . . ?
C9 C22 C23 C24 -147.8(4) . . . . ?
P3 C22 C23 C24 87.9(4) . . . . ?
C9 C22 C23 C28 36.9(6) . . . . ?
P3 C22 C23 C28 -87.4(4) . . . . ?
C28 C23 C24 C25 1.3(6) . . . . ?
C22 C23 C24 C25 -174.3(4) . . . . ?
C23 C24 C25 C26 0.6(7) . . . . ?
C24 C25 C26 C27 -2.0(6) . . . . ?
C24 C25 C26 C29 179.2(4) . . . . ?
C25 C26 C27 C28 1.6(6) . . . . ?
C29 C26 C27 C28 -179.7(4) . . . . ?
C26 C27 C28 C23 0.3(7) . . . . ?
C24 C23 C28 C27 -1.7(6) . . . . ?
C22 C23 C28 C27 173.8(4) . . . . ?
C27 C26 C29 C30 -145.4(4) . . . . ?
C25 C26 C29 C30 33.2(6) . . . . ?
C27 C26 C29 C34 31.7(6) . . . . ?
C25 C26 C29 C34 -149.7(4) . . . . ?
C34 C29 C30 C31 -2.0(7) . . . . ?
C26 C29 C30 C31 175.2(4) . . . . ?
C29 C30 C31 C32 0.7(7) . . . . ?
C30 C31 C32 C33 0.4(8) . . . . ?
C31 C32 C33 C34 -0.3(8) . . . . ?
C32 C33 C34 C29 -1.0(8) . . . . ?
C30 C29 C34 C33 2.1(7) . . . . ?
C26 C29 C34 C33 -175.1(4) . . . . ?
C58 C45 C46 C51 137.7(4) . . . . ?
P4 C45 C46 C51 -101.0(4) . . . . ?
C58 C45 C46 C47 -48.2(5) . . . . ?
P4 C45 C46 C47 73.1(4) . . . . ?
C51 C46 C47 C48 2.6(6) . . . . ?
C45 C46 C47 C48 -171.7(4) . . . . ?
C46 C47 C48 C49 -0.3(6) . . . . ?
C47 C48 C49 C50 -2.3(6) . . . . ?
C47 C48 C49 C52 176.8(4) . . . . ?
C48 C49 C50 C51 2.6(6) . . . . ?
C52 C49 C50 C51 -176.5(4) . . . . ?
C49 C50 C51 C46 -0.3(6) . . . . ?
C47 C46 C51 C50 -2.3(6) . . . . ?
C45 C46 C51 C50 172.0(4) . . . . ?
C48 C49 C52 C53 26.2(6) . . . . ?
C50 C49 C52 C53 -154.8(4) . . . . ?
C48 C49 C52 C57 -153.7(4) . . . . ?
C50 C49 C52 C57 25.3(6) . . . . ?
C57 C52 C53 C54 0.3(7) . . . . ?
C49 C52 C53 C54 -179.6(4) . . . . ?
C52 C53 C54 C55 -0.8(7) . . . . ?
C53 C54 C55 C56 0.2(7) . . . . ?
C54 C55 C56 C57 1.0(7) . . . . ?
C53 C52 C57 C56 0.8(6) . . . . ?
C49 C52 C57 C56 -179.3(4) . . . . ?
C55 C56 C57 C52 -1.4(7) . . . . ?
C46 C45 C58 C59 -50.8(4) . . . . ?
P4 C45 C58 C59 -172.3(2) . . . . ?
C46 C45 C58 P6 -178.1(3) . . . . ?
P4 C45 C58 P6 60.4(3) . . . . ?
C45 C58 C59 C64 -35.3(5) . . . . ?
P6 C58 C59 C64 89.9(4) . . . . ?
C45 C58 C59 C60 149.6(3) . . . . ?
P6 C58 C59 C60 -85.2(4) . . . . ?
C60 C59 C64 C63 1.8(5) . . . . ?
C58 C59 C64 C63 -173.5(3) . . . . ?
C59 C64 C63 C62 0.8(6) . . . . ?
C64 C63 C62 C61 -2.4(5) . . . . ?
C64 C63 C62 C65 177.1(3) . . . . ?
C63 C62 C61 C60 1.5(5) . . . . ?
C65 C62 C61 C60 -178.1(3) . . . . ?
C62 C61 C60 C59 1.1(6) . . . . ?
C64 C59 C60 C61 -2.7(5) . . . . ?
C58 C59 C60 C61 172.6(3) . . . . ?
C61 C62 C65 C70 151.1(4) . . . . ?
C63 C62 C65 C70 -28.5(5) . . . . ?
C61 C62 C65 C66 -28.1(5) . . . . ?
C63 C62 C65 C66 152.3(4) . . . . ?
C66 C65 C70 C69 -0.6(6) . . . . ?
C62 C65 C70 C69 -179.8(3) . . . . ?
C65 C70 C69 C68 -0.7(6) . . . . ?
C70 C69 C68 C67 0.7(6) . . . . ?
C69 C68 C67 C66 0.7(7) . . . . ?
C68 C67 C66 C65 -2.0(7) . . . . ?
C70 C65 C66 C67 1.9(6) . . . . ?
C62 C65 C66 C67 -178.9(4) . . . . ?
O1 C74 C75 O2 -55.6(5) . . . . ?
O3 C78 C79 O4 -56.0(6) . . . . ?
O5 C82 C83 O6 24.3(8) . . . . ?
C75 C74 O1 C73 -175.7(4) . . . . ?
C75 C74 O1 Li2 50.2(5) . . . . ?
C74 C75 O2 C76 -173.1(4) . . . . ?
C74 C75 O2 Li2 32.4(5) . . . . ?
C79 C78 O3 C77 -170.2(6) . . . . ?
C79 C78 O3 Li2 46.8(6) . . . . ?
C78 C79 O4 C80 -178.9(4) . . . . ?
C78 C79 O4 Li2 37.5(5) . . . . ?
C83 C82 O5 C81 174.0(5) . . . . ?
C83 C82 O5 Li2 -17.5(8) . . . . ?
C82 C83 O6 C84 -180.0(5) . . . . ?
C82 C83 O6 Li2 -20.1(7) . . . . ?
C4 C1 P2 C5 46.8(4) . . . . ?
C3 C1 P2 C5 -80.3(4) . . . . ?
C2 C1 P2 C5 166.0(3) . . . . ?
C4 C1 P2 P1 -60.3(4) . . . . ?
C3 C1 P2 P1 172.6(3) . . . . ?
C2 C1 P2 P1 58.9(3) . . . . ?
C23 C22 P3 C36 54.2(4) . . . . ?
C9 C22 P3 C36 -74.1(3) . . . . ?
C23 C22 P3 C35 -50.1(4) . . . . ?
C9 C22 P3 C35 -178.3(3) . . . . ?
C23 C22 P3 Li1 -178.7(3) . . . . ?
C9 C22 P3 Li1 53.0(3) . . . . ?
C59 C58 P6 C72 50.8(3) . . . . ?
C45 C58 P6 C72 179.7(3) . . . . ?
C59 C58 P6 C71 -54.5(3) . . . . ?
C45 C58 P6 C71 74.4(3) . . . . ?
C59 C58 P6 Li1 174.9(3) . . . . ?
C45 C58 P6 Li1 -56.3(3) . . . . ?
